data_7150434
loop_
_publ_author_name
'Li, Hongqing'
'Sch\"utz, Catherine'
'Favre, Sylvain'
'Zhang, Yongmin'
'Vogel, Pierre'
'Sina\"y, Pierre'
'Bl\'eriot, Yves'

_publ_section_title
;
 Nucleophilic opening of epoxyazepanes: expanding the family of
 polyhydroxyazepane-based glycosidase inhibitors.
;
_journal_issue 9
_journal_name_full 'Organic &amp; biomolecular chemistry'
_journal_page_first 1653
_journal_page_last 1662
_journal_paper_doi 10.1039/b518117h
_journal_volume 4
_journal_year 2006
_chemical_absolute_configuration unk
_chemical_formula_moiety 'C11 H15 N1 O5'
_chemical_formula_sum 'C11 H15 N O5'
_chemical_formula_weight 241.24
_space_group_IT_number 19
_symmetry_cell_setting orthorhombic
_symmetry_space_group_name_Hall 'P 2ac 2ab'
_symmetry_space_group_name_H-M 'P 21 21 21'
_atom_sites_solution_hydrogens geom
_atom_sites_solution_primary direct
_audit_creation_date 05-07-21
_audit_creation_method CRYSTALS_ver_12.24
_cell_angle_alpha 90
_cell_angle_beta 90
_cell_angle_gamma 90
_cell_formula_units_Z 4
_cell_length_a 6.0153(5)
_cell_length_b 12.4888(9)
_cell_length_c 15.2629(10)
_cell_measurement_reflns_used 66
_cell_measurement_temperature 250
_cell_measurement_theta_max 20
_cell_measurement_theta_min 4
_cell_volume 1146.61(15)
_computing_cell_refinement 'Dirax/lsq (Duisenberg & Schreurs, 1989-2000)'
_computing_data_collection 'COLLECT (Nonius BV, 1997)'
_computing_data_reduction 'EvalCCD (Duisenberg & Schreurs 1990-2000)'
_computing_molecular_graphics 'CAMERON (Watkin et al 1996)'
_computing_publication_material 'CRYSTALS (Betteridge et al 2003)'
_computing_structure_refinement 'CRYSTALS (Betteridge et al 2003)'
_computing_structure_solution 'SHELXS 86 (Sheldrick, 1986)'
_diffrn_ambient_temperature 250
_diffrn_measured_fraction_theta_full 0.988
_diffrn_measured_fraction_theta_max 0.986
_diffrn_measurement_device_type 'Nonius Kappa CCD'
_diffrn_measurement_method \w
_diffrn_radiation_monochromator graphite
_diffrn_radiation_type 'Mo K\a'
_diffrn_radiation_wavelength 0.71073
_diffrn_reflns_av_R_equivalents 0.040
_diffrn_reflns_limit_h_max 8
_diffrn_reflns_limit_h_min -8
_diffrn_reflns_limit_k_max 17
_diffrn_reflns_limit_k_min -17
_diffrn_reflns_limit_l_max 20
_diffrn_reflns_limit_l_min -21
_diffrn_reflns_number 10326
_diffrn_reflns_theta_full 29.095
_diffrn_reflns_theta_max 29.995
_diffrn_reflns_theta_min 3.525
_diffrn_standards_number 0
_exptl_absorpt_coefficient_mu 0.111
_exptl_absorpt_correction_T_max 0.99
_exptl_absorpt_correction_T_min 0.99
_exptl_absorpt_correction_type none
_exptl_crystal_colour colorless
_exptl_crystal_density_diffrn 1.397
_exptl_crystal_description parallelepiped
_exptl_crystal_F_000 512
_exptl_crystal_size_max 0.11
_exptl_crystal_size_mid 0.10
_exptl_crystal_size_min 0.08
_refine_diff_density_max 0.25
_refine_diff_density_min -0.21
_refine_ls_extinction_coef 290
_refine_ls_extinction_method 'Larson 1970 Crystallographic Computing eq 22'
_refine_ls_goodness_of_fit_ref 1.1381
_refine_ls_hydrogen_treatment refU
_refine_ls_matrix_type full
_refine_ls_number_parameters 156
_refine_ls_number_reflns 1150
_refine_ls_number_restraints 0
_refine_ls_R_factor_all 0.1040
_refine_ls_R_factor_gt 0.0593
_refine_ls_shift/su_max 0.000202
_refine_ls_structure_factor_coef F
_refine_ls_weighting_details
;
Method, part 1, Chebychev polynomial, (Watkin, 1994, Prince, 1982)
[weight] = 1.0/[A~0~*T~0~(x)+A~1~*T~1~(x) ... +A~n-1~]*T~n-1~(x)]
where A~i~ are the Chebychev coefficients listed below and x= Fcalc/Fmax
Method = Robust Weighting (Prince, 1982)
W = [weight] * [1-(deltaF/6*sigmaF)^2^]^2^
A~i~ are:
2.35 -0.535 1.92
;
_refine_ls_weighting_scheme calc
_refine_ls_wR_factor_all 0.0738
_refine_ls_wR_factor_gt 0.0530
_refine_ls_wR_factor_ref 0.0530
_reflns_limit_h_max 8
_reflns_limit_h_min 0
_reflns_limit_k_max 17
_reflns_limit_k_min 0
_reflns_limit_l_max 21
_reflns_limit_l_min 0
_reflns_number_gt 1150
_reflns_number_total 1150
_reflns_threshold_expression I>1.50u(I)
_oxford_structure_analysis_title '7201011 Compound X'
_cod_data_source_file b518117h.txt
_cod_data_source_block CRYSTALS_cif
_cod_depositor_comments
;
The following automatic conversions were performed:
'_symmetry_cell_setting' value 'Orthorhombic' changed to 'orthorhombic'
according to '/home/saulius/struct/CIF-dictionaries/cif_core.dic'
dictionary named 'cif_core.dic' version 2.4.1 from 2010-06-29.

Automatic conversion script
Id: cif_fix_enum 1527 2010-12-29 10:47:43Z saulius 
;
_cod_original_sg_symbol_H-M 'P 21 21 21 '
_cod_original_formula_sum 'C11 H15 N1 O5'
_cod_database_code 7150434

loop_
_symmetry_equiv_pos_as_xyz
x,y,z
x+1/2,-y+1/2,-z
-x,y+1/2,-z+1/2
-x+1/2,-y,z+1/2

loop_
_atom_site_label
_atom_site_type_symbol
_atom_site_fract_x
_atom_site_fract_y
_atom_site_fract_z
_atom_site_U_iso_or_equiv
_atom_site_occupancy
_atom_site_adp_type
_atom_site_refinement_flags_posn
_atom_site_refinement_flags_adp
_atom_site_refinement_flags_occupancy
_atom_site_disorder_assembly
_atom_site_disorder_group
_atom_site_attached_hydrogens
O1 O 0.4522(6) 0.2819(2) 0.5947(2) 0.0610 1.0000 Uani . . . . . .
O2 O 0.3973(6) 0.0473(2) 0.52182(14) 0.0570 1.0000 Uani . . . . . .
O3 O 0.5496(5) -0.0355(2) 0.64158(14) 0.0477 1.0000 Uani . . . . . .
O4 O 0.0027(5) 0.0249(2) 0.78801(19) 0.0512 1.0000 Uani . . . . . .
O5 O -0.1290(5) 0.1923(2) 0.7892(2) 0.0579 1.0000 Uani . . . . . .
N1 N 0.2439(5) 0.1572(2) 0.77652(19) 0.0358 1.0000 Uani . . . . . .
C1 C 0.2638(8) 0.2903(3) 0.6531(3) 0.0480 1.0000 Uani . . . . . .
C2 C 0.2665(8) 0.2123(3) 0.5829(2) 0.0504 1.0000 Uani . . . . . .
C3 C 0.3020(6) 0.0950(3) 0.5984(2) 0.0396 1.0000 Uani . . . . . .
C4 C 0.4730(5) 0.0673(2) 0.66798(19) 0.0314 1.0000 Uani . . . . . .
C5 C 0.3823(6) 0.0634(3) 0.76130(19) 0.0327 1.0000 Uani . . . . . .
C6 C 0.2186(7) -0.0255(3) 0.7814(3) 0.0502 1.0000 Uani . . . . . .
C7 C 0.3076(7) 0.2654(3) 0.7482(3) 0.0447 1.0000 Uani . . . . . .
C8 C 0.0271(7) 0.1327(3) 0.7841(2) 0.0400 1.0000 Uani . . . . . .
C9 C 0.5242(6) -0.0431(3) 0.5482(2) 0.0402 1.0000 Uani . . . . . .
C10 C 0.4018(9) -0.1463(4) 0.5293(3) 0.0617 1.0000 Uani . . . . . .
C11 C 0.7473(7) -0.0370(3) 0.5043(3) 0.0536 1.0000 Uani . . . . . .
H11 H 0.1657 0.3537 0.6426 0.066(3) 1.0000 Uiso . . . . . .
H21 H 0.1693 0.2301 0.5318 0.066(3) 1.0000 Uiso . . . . . .
H31 H 0.1570 0.0597 0.6125 0.066(3) 1.0000 Uiso . . . . . .
H41 H 0.5989 0.1196 0.6650 0.066(3) 1.0000 Uiso . . . . . .
H51 H 0.5077 0.0619 0.8043 0.066(3) 1.0000 Uiso . . . . . .
H61 H 0.2581 -0.0611 0.8381 0.066(3) 1.0000 Uiso . . . . . .
H62 H 0.2189 -0.0798 0.7333 0.066(3) 1.0000 Uiso . . . . . .
H71 H 0.2226 0.3180 0.7846 0.066(3) 1.0000 Uiso . . . . . .
H72 H 0.4703 0.2744 0.7593 0.066(3) 1.0000 Uiso . . . . . .
H101 H 0.3814 -0.1543 0.4647 0.066(3) 1.0000 Uiso . . . . . .
H102 H 0.4907 -0.2081 0.5522 0.066(3) 1.0000 Uiso . . . . . .
H103 H 0.2536 -0.1449 0.5588 0.066(3) 1.0000 Uiso . . . . . .
H111 H 0.7275 -0.0424 0.4393 0.066(3) 1.0000 Uiso . . . . . .
H112 H 0.8428 -0.0974 0.5251 0.066(3) 1.0000 Uiso . . . . . .
H113 H 0.8198 0.0327 0.5190 0.066(3) 1.0000 Uiso . . . . . .

loop_
_atom_site_aniso_label
_atom_site_aniso_U_11
_atom_site_aniso_U_22
_atom_site_aniso_U_33
_atom_site_aniso_U_23
_atom_site_aniso_U_13
_atom_site_aniso_U_12
O1 0.073(2) 0.0382(14) 0.0714(18) 0.0124(13) 0.0309(18) 0.0065(15)
O2 0.085(2) 0.0583(18) 0.0279(12) -0.0089(11) -0.0145(13) 0.0397(17)
O3 0.0727(18) 0.0384(13) 0.0321(12) -0.0028(10) -0.0094(12) 0.0257(14)
O4 0.0424(14) 0.0440(14) 0.0673(18) 0.0066(13) 0.0080(13) -0.0089(12)
O5 0.0377(14) 0.0622(18) 0.0737(19) -0.0044(16) 0.0044(14) 0.0026(14)
N1 0.0308(15) 0.0376(14) 0.0389(15) -0.0077(12) 0.0028(13) -0.0054(14)
C1 0.051(2) 0.0264(15) 0.067(3) 0.0048(16) 0.014(2) 0.0085(18)
C2 0.062(3) 0.052(2) 0.038(2) 0.0054(17) -0.004(2) 0.028(2)
C3 0.048(2) 0.0398(17) 0.0313(15) -0.0056(15) -0.0107(15) 0.0125(16)
C4 0.0349(16) 0.0293(16) 0.0300(14) -0.0053(12) -0.0059(12) 0.0065(15)
C5 0.0355(16) 0.0309(16) 0.0317(14) -0.0008(13) -0.0052(13) 0.0040(15)
C6 0.055(2) 0.0386(19) 0.057(2) 0.0084(17) 0.001(2) -0.0059(19)
C7 0.047(2) 0.0282(17) 0.059(2) -0.0151(16) 0.0076(17) -0.0063(16)
C8 0.043(2) 0.0420(19) 0.0353(18) -0.0035(14) -0.0003(17) -0.0078(18)
C9 0.050(2) 0.0387(17) 0.0321(16) -0.0059(14) -0.0068(15) 0.0089(18)
C10 0.073(3) 0.060(3) 0.052(2) -0.0156(19) 0.001(2) -0.010(3)
C11 0.048(2) 0.059(2) 0.054(2) 0.003(2) -0.0036(19) -0.003(2)

loop_
_atom_type_symbol
_atom_type_scat_dispersion_real
_atom_type_scat_dispersion_imag
_atom_type_scat_Cromer_Mann_a1
_atom_type_scat_Cromer_Mann_b1
_atom_type_scat_Cromer_Mann_a2
_atom_type_scat_Cromer_Mann_b2
_atom_type_scat_Cromer_Mann_a3
_atom_type_scat_Cromer_Mann_b3
_atom_type_scat_Cromer_Mann_a4
_atom_type_scat_Cromer_Mann_b4
_atom_type_scat_Cromer_Mann_c
_atom_type_scat_source
C 0.0033 0.0016 2.3100 20.8439 1.0200 10.2075 1.5886 0.5687 0.8650 51.6512 0.2156 'International Tables Vol C 4.2.6.8 and 6.1.1.4'
H 0.0000 0.0000 0.4930 10.5109 0.3229 26.1257 0.1402 3.1424 0.0408 57.7998 0.0030 'International Tables Vol C 4.2.6.8 and 6.1.1.4'
O 0.0106 0.0060 3.0485 13.2771 2.2868 5.7011 1.5463 0.3239 0.8670 32.9089 0.2508 'International Tables Vol C 4.2.6.8 and 6.1.1.4'
N 0.0061 0.0033 12.2126 0.0057 3.1322 9.8933 2.0125 28.9975 1.1663 0.5826 -11.5290 'International Tables Vol C 4.2.6.8 and 6.1.1.4'

loop_
_geom_angle_atom_site_label_1
_geom_angle_site_symmetry_1
_geom_angle_atom_site_label_2
_geom_angle_site_symmetry_2
_geom_angle_atom_site_label_3
_geom_angle_site_symmetry_3
_geom_angle
_geom_angle_publ_flag
C1 . O1 . C2 . 60.5(3) yes
C3 . O2 . C9 . 108.4(2) yes
C4 . O3 . C9 . 107.8(2) yes
C6 . O4 . C8 . 109.4(3) yes
C5 . N1 . C7 . 122.9(3) yes
C5 . N1 . C8 . 112.6(3) yes
C7 . N1 . C8 . 119.2(3) yes
O1 . C1 . C2 . 59.0(3) yes
O1 . C1 . C7 . 116.2(4) yes
C2 . C1 . C7 . 124.9(3) yes
O1 . C1 . H11 . 114.814 no
C2 . C1 . H11 . 114.815 no
C7 . C1 . H11 . 114.901 no
C1 . C2 . O1 . 60.4(3) yes
C1 . C2 . C3 . 122.8(3) yes
O1 . C2 . C3 . 117.7(3) yes
C1 . C2 . H21 . 114.951 no
O1 . C2 . H21 . 114.893 no
C3 . C2 . H21 . 114.999 no
C2 . C3 . O2 . 109.6(3) yes
C2 . C3 . C4 . 115.4(3) yes
O2 . C3 . C4 . 101.8(3) yes
C2 . C3 . H31 . 109.912 no
O2 . C3 . H31 . 109.958 no
C4 . C3 . H31 . 109.869 no
C3 . C4 . O3 . 103.1(2) yes
C3 . C4 . C5 . 114.7(3) yes
O3 . C4 . C5 . 110.6(2) yes
C3 . C4 . H41 . 109.411 no
O3 . C4 . H41 . 109.388 no
C5 . C4 . H41 . 109.440 no
C4 . C5 . N1 . 109.1(3) yes
C4 . C5 . C6 . 116.4(3) yes
N1 . C5 . C6 . 100.7(3) yes
C4 . C5 . H51 . 110.082 no
N1 . C5 . H51 . 110.032 no
C6 . C5 . H51 . 110.028 no
C5 . C6 . O4 . 106.2(3) yes
C5 . C6 . H61 . 110.272 no
O4 . C6 . H61 . 110.298 no
C5 . C6 . H62 . 110.271 no
O4 . C6 . H62 . 110.339 no
H61 . C6 . H62 . 109.456 no
C1 . C7 . N1 . 115.3(3) yes
C1 . C7 . H71 . 108.064 no
N1 . C7 . H71 . 107.889 no
C1 . C7 . H72 . 108.142 no
N1 . C7 . H72 . 107.977 no
H71 . C7 . H72 . 109.422 no
O4 . C8 . N1 . 109.6(3) yes
O4 . C8 . O5 . 121.9(4) yes
N1 . C8 . O5 . 128.5(3) yes
O3 . C9 . O2 . 106.6(3) yes
O3 . C9 . C10 . 107.3(3) yes
O2 . C9 . C10 . 111.2(3) yes
O3 . C9 . C11 . 110.1(3) yes
O2 . C9 . C11 . 108.3(3) yes
C10 . C9 . C11 . 113.2(3) yes
C9 . C10 . H101 . 109.443 no
C9 . C10 . H102 . 109.286 no
H101 . C10 . H102 . 109.448 no
C9 . C10 . H103 . 109.476 no
H101 . C10 . H103 . 109.690 no
H102 . C10 . H103 . 109.483 no
C9 . C11 . H111 . 109.427 no
C9 . C11 . H112 . 109.472 no
H111 . C11 . H112 . 109.487 no
C9 . C11 . H113 . 109.473 no
H111 . C11 . H113 . 109.451 no
H112 . C11 . H113 . 109.517 no

loop_
_geom_bond_atom_site_label_1
_geom_bond_site_symmetry_1
_geom_bond_atom_site_label_2
_geom_bond_site_symmetry_2
_geom_bond_distance
_geom_bond_publ_flag
O1 . C1 . 1.447(5) yes
O1 . C2 . 1.426(6) yes
O2 . C3 . 1.431(4) yes
O2 . C9 . 1.421(4) yes
O3 . C4 . 1.422(4) yes
O3 . C9 . 1.437(4) yes
O4 . C6 . 1.446(5) yes
O4 . C8 . 1.355(4) yes
O5 . C8 . 1.201(5) yes
N1 . C5 . 1.456(4) yes
N1 . C7 . 1.469(4) yes
N1 . C8 . 1.345(5) yes
C1 . C2 . 1.448(5) yes
C1 . C7 . 1.507(6) yes
C1 . H11 . 1.000 no
C2 . C3 . 1.500(5) yes
C2 . H21 . 1.000 no
C3 . C4 . 1.519(5) yes
C3 . H31 . 1.000 no
C4 . C5 . 1.526(4) yes
C4 . H41 . 1.001 no
C5 . C6 . 1.516(5) yes
C5 . H51 . 1.000 no
C6 . H61 . 1.000 no
C6 . H62 . 1.000 no
C7 . H71 . 1.001 no
C7 . H72 . 1.000 no
C9 . C10 . 1.512(6) yes
C9 . C11 . 1.502(6) yes
C10 . H101 . 0.999 no
C10 . H102 . 1.001 no
C10 . H103 . 0.998 no
C11 . H111 . 1.000 no
C11 . H112 . 1.000 no
C11 . H113 . 1.000 no

loop_
_cod_related_entry_id
_cod_related_entry_database
_cod_related_entry_code
1 ChemSpider 9761537
